data_7225641
loop_
_publ_author_name
'Yang, Li-Zi'
'Wang, Jun'
'Kirillov, Alexander M.'
'Dou, Wei'
'Xu, Cong'
'Fang, Ran'
'Xu, Cai-Ling'
'Liu, Wei-Sheng'

_publ_section_title
;
 2D lanthanide MOFs driven by a rigid 3,5-bis(3-carboxy-phenyl)pyridine
 building block: solvothermal syntheses, structural features, and
 photoluminescence and sensing properties
;
_journal_issue 34
_journal_name_full CrystEngComm
_journal_page_first 6425
_journal_paper_doi 10.1039/C6CE00885B
_journal_volume 18
_journal_year 2016
_chemical_formula_moiety 'C82 H59 N5 O22 Sm3, C5 H11 N O'
_chemical_formula_sum 'C87 H70 N6 O23 Sm3'
_chemical_formula_weight 2018.54
_chemical_name_systematic
;
 ?
;
_space_group_crystal_system monoclinic
_space_group_IT_number 4
_space_group_name_Hall 'P 2yb'
_space_group_name_H-M_alt 'P 1 21 1'
_symmetry_space_group_name_Hall 'P 2yb'
_symmetry_space_group_name_H-M 'P 1 21 1'
_atom_sites_solution_hydrogens mixed
_atom_sites_solution_primary iterative
_audit_creation_date 2016-03-21
_audit_creation_method
;
Olex2 1.2
(compiled 2016.02.19 svn.r3266 for OlexSys, GUI svn.r5155)
;
_audit_update_record
;
2016-03-28 deposited with the CCDC.
2016-06-20 downloaded from the CCDC.
;
_cell_angle_alpha 90
_cell_angle_beta 99.520(2)
_cell_angle_gamma 90
_cell_formula_units_Z 2
_cell_length_a 12.0744(3)
_cell_length_b 24.6530(7)
_cell_length_c 13.3768(3)
_cell_measurement_reflns_used 7529
_cell_measurement_temperature 295.06(10)
_cell_measurement_theta_max 28.3340
_cell_measurement_theta_min 3.5070
_cell_volume 3927.04(17)
_computing_cell_refinement
;
CrysAlisPro, Agilent Technologies,
Version 1.171.37.33 (release 27-03-2014 CrysAlis171 .NET)
(compiled Mar 27 2014,17:12:48)
;
_computing_data_collection
;
CrysAlisPro, Agilent Technologies,
Version 1.171.37.33 (release 27-03-2014 CrysAlis171 .NET)
(compiled Mar 27 2014,17:12:48)
;
_computing_data_reduction
;
CrysAlisPro, Agilent Technologies,
Version 1.171.37.33 (release 27-03-2014 CrysAlis171 .NET)
(compiled Mar 27 2014,17:12:48)
;
_computing_molecular_graphics 'Olex2 (Dolomanov et al., 2009)'
_computing_publication_material 'Olex2 (Dolomanov et al., 2009)'
_computing_structure_refinement 'XL (Sheldrick, 2008)'
_computing_structure_solution
;
Superflip (Palatinus & Chapuis, 2007;Palatinus & van der Lee, 2008;
Palatinus et al., 2012)
;
_diffrn_ambient_environment air
_diffrn_ambient_temperature 295.06(10)
_diffrn_detector 'CCD plate'
_diffrn_detector_area_resol_mean 16.0733
_diffrn_detector_type Eos
_diffrn_measured_fraction_theta_full 0.997
_diffrn_measured_fraction_theta_max 0.995
_diffrn_measurement_details
;
  1 omega   33.00   89.40   1.2000    2.5000
omega____ theta____ kappa____ phi______ frames
    -       20.5854   57.0000  -30.0000 47

  2 omega    7.00   68.20   1.2000    2.5000
omega____ theta____ kappa____ phi______ frames
    -       20.5854   57.0000  -60.0000 51

  3 omega  -47.00   40.60   1.2000    2.5000
omega____ theta____ kappa____ phi______ frames
    -       20.5854  -57.0000 -180.0000 73

  4 omega   18.00   57.60   1.2000    2.5000
omega____ theta____ kappa____ phi______ frames
    -       20.5854  -99.0000 -180.0000 33
;
_diffrn_measurement_device 'four-circle diffractometer'
_diffrn_measurement_device_type 'SuperNova, Dual, Cu at zero, Eos'
_diffrn_measurement_method '\w scans'
_diffrn_orient_matrix_UB_11 -0.0329434000
_diffrn_orient_matrix_UB_12 -0.0009480000
_diffrn_orient_matrix_UB_13 -0.0490004000
_diffrn_orient_matrix_UB_21 -0.0485030000
_diffrn_orient_matrix_UB_22 0.0065847000
_diffrn_orient_matrix_UB_23 0.0210653000
_diffrn_orient_matrix_UB_31 0.0102950000
_diffrn_orient_matrix_UB_32 0.0280145000
_diffrn_orient_matrix_UB_33 -0.0065869000
_diffrn_radiation_monochromator mirror
_diffrn_radiation_probe x-ray
_diffrn_radiation_type MoK\a
_diffrn_radiation_wavelength 0.710
_diffrn_reflns_av_R_equivalents 0.0415
_diffrn_reflns_av_unetI/netI 0.0806
_diffrn_reflns_Laue_measured_fraction_full 0.997
_diffrn_reflns_Laue_measured_fraction_max 0.995
_diffrn_reflns_limit_h_max 14
_diffrn_reflns_limit_h_min -14
_diffrn_reflns_limit_k_max 30
_diffrn_reflns_limit_k_min -28
_diffrn_reflns_limit_l_max 16
_diffrn_reflns_limit_l_min -6
_diffrn_reflns_number 17510
_diffrn_reflns_point_group_measured_fraction_full 0.856
_diffrn_reflns_point_group_measured_fraction_max 0.842
_diffrn_reflns_theta_full 25.214
_diffrn_reflns_theta_max 25.992
_diffrn_reflns_theta_min 3.302
_diffrn_source 'SuperNova (Mo) X-ray Source'
_exptl_absorpt_coefficient_mu 2.297
_exptl_absorpt_correction_T_max 1.00000
_exptl_absorpt_correction_T_min 0.73620
_exptl_absorpt_correction_type multi-scan
_exptl_absorpt_process_details
;
CrysAlisPro, Agilent Technologies,
Version 1.171.37.33 (release 27-03-2014 CrysAlis171 .NET)
(compiled Mar 27 2014,17:12:48)
Empirical absorption correction using spherical harmonics,
 implemented in SCALE3 ABSPACK scaling algorithm.
;
_exptl_crystal_colour 'clear light colourless'
_exptl_crystal_colour_lustre clear
_exptl_crystal_colour_modifier light
_exptl_crystal_colour_primary colourless
_exptl_crystal_density_diffrn 1.707
_exptl_crystal_description block
_exptl_crystal_F_000 2008
_exptl_crystal_size_max 0.25
_exptl_crystal_size_mid 0.16
_exptl_crystal_size_min 0.16
_refine_diff_density_max 0.782
_refine_diff_density_min -0.966
_refine_diff_density_rms 0.137
_refine_ls_abs_structure_details
;
 Flack x determined using 4398 quotients [(I+)-(I-)]/[(I+)+(I-)]
 (Parsons and Flack (2004), Acta Cryst. A60, s61).
;
_refine_ls_abs_structure_Flack -0.017(10)
_refine_ls_extinction_method none
_refine_ls_goodness_of_fit_ref 1.031
_refine_ls_hydrogen_treatment mixed
_refine_ls_matrix_type full
_refine_ls_number_parameters 1083
_refine_ls_number_reflns 13039
_refine_ls_number_restraints 1
_refine_ls_restrained_S_all 1.031
_refine_ls_R_factor_all 0.0474
_refine_ls_R_factor_gt 0.0408
_refine_ls_shift/su_max 0.001
_refine_ls_shift/su_mean 0.000
_refine_ls_structure_factor_coef Fsqd
_refine_ls_weighting_details
;
 w=1/[\s^2^(Fo^2^)+(0.0225P)^2^]
 where P=(Fo^2^+2Fc^2^)/3
;
_refine_ls_weighting_scheme calc
_refine_ls_wR_factor_gt 0.0830
_refine_ls_wR_factor_ref 0.0883
_reflns_Friedel_coverage 0.652
_reflns_Friedel_fraction_full 0.708
_reflns_Friedel_fraction_max 0.681
_reflns_number_gt 11919
_reflns_number_total 13039
_reflns_threshold_expression 'I > 2\s(I)'
_cod_data_source_file c6ce00885b2.cif
_cod_data_source_block yanglz_1207_1
_cod_depositor_comments 'Adding full bibliography for 7225639--7225643.cif.'
_cod_original_cell_volume 3927.05(18)
_cod_database_code 7225641
_shelxl_version_number 2013-2
_shelx_space_group_comment
;
The symmetry employed for this shelxl refinement is uniquely defined
by the following loop, which should always be used as a source of
symmetry information in preference to the above space-group names.
They are only intended as comments.
;
_reflns_odcompleteness_completeness 99.44
_reflns_odcompleteness_iscentric 1
_reflns_odcompleteness_theta 26.32
_olex2_refinement_description
;
1. Fixed Uiso
 At 1.5 times of:
  All C(H) groups, All C(H,H) groups, All C(H,H,H) groups, All O(H,H) groups
2.a Rotating group:
 O21(H21A,H21B)
2.b Secondary CH2 refined with riding coordinates:
 C79(H79A,H79B), C81(H81A,H81B), C84(HC,HD), C86(HE,HF)
2.c Aromatic/amide H refined with riding coordinates:
 C3(H3), C4(H4), C5(H5), C7(H7), C9(H9), C11(H11), C12(H12), C14(H14),
 C16(H16), C17(H17), C18(H18), C22(H22), C23(H23), C24(H24), C26(H26), C28(H28),
  C30(H30), C31(H31), C33(H33), C34(H34), C35(H35), C37(H37), C41(H41),
 C42(H42), C43(H43), C45(H45), C47(H47), C49(H49), C50(H50), C52(H52), C54(H54),
  C55(H55), C56(H56), C60(H60), C61(H61), C62(H62), C64(H64), C66(H66),
 C68(H68), C69(H69), C71(H71), C73(H73), C74(H74), C75(H75), C78(H78), C83(HJ)
2.d Idealised Me refined as rotating group:
 C80(H80A,H80B,H80C), C82(H82A,H82B,H82C), C85(HG,HH,HI), C87(H,HA,HB)
;
_olex2_submission_special_instructions 'No special instructions were received'

loop_
_space_group_symop_operation_xyz
'x, y, z'
'-x, y+1/2, -z'

loop_
_atom_site_label
_atom_site_type_symbol
_atom_site_fract_x
_atom_site_fract_y
_atom_site_fract_z
_atom_site_U_iso_or_equiv
_atom_site_adp_type
_atom_site_occupancy
_atom_site_site_symmetry_order
_atom_site_calc_flag
_atom_site_refinement_flags_posn
Sm1 Sm 0.40429(4) 0.50388(2) 0.61071(4) 0.01357(12) Uani 1 1 d .
Sm2 Sm 0.36191(4) 0.55460(2) 0.90201(3) 0.01263(12) Uani 1 1 d .
Sm3 Sm 0.45966(4) 0.54755(2) 1.21449(3) 0.01141(11) Uani 1 1 d .
O1 O 0.4107(6) 0.5906(3) 0.5264(5) 0.0239(18) Uani 1 1 d .
O2 O 0.4582(6) 0.5847(3) 0.3751(5) 0.0169(16) Uani 1 1 d .
O3 O 0.4920(6) 0.6156(3) 0.9873(5) 0.0175(16) Uani 1 1 d .
O4 O 0.5037(6) 0.6329(3) 1.1520(5) 0.0195(16) Uani 1 1 d .
O5 O 0.3235(6) 0.4776(3) 0.9859(6) 0.0245(18) Uani 1 1 d .
O6 O 0.3409(6) 0.4704(3) 1.1545(6) 0.0223(18) Uani 1 1 d .
O7 O 0.3117(6) 0.4166(3) 1.5911(5) 0.0220(17) Uani 1 1 d .
O8 O 0.2652(7) 0.3934(3) 1.7423(6) 0.0309(19) Uani 1 1 d .
O9 O 0.5446(6) 0.5093(3) 0.9293(5) 0.0197(16) Uani 1 1 d .
O10 O 0.5548(5) 0.5091(3) 1.0963(5) 0.0176(15) Uani 1 1 d .
O11 O 0.5576(6) 0.4730(3) 1.5242(5) 0.0238(18) Uani 1 1 d .
O12 O 0.5582(6) 0.4376(3) 1.6755(6) 0.0269(19) Uani 1 1 d .
O13 O 1.2911(6) 0.5794(3) 1.0579(6) 0.0213(17) Uani 1 1 d .
O14 O 1.2723(6) 0.5770(3) 1.2189(5) 0.0250(18) Uani 1 1 d .
O15 O 1.2210(5) 0.5319(3) 1.6302(5) 0.0221(18) Uani 1 1 d .
O16 O 1.1934(5) 0.5388(3) 1.7895(5) 0.0215(17) Uani 1 1 d .
O17 O 0.3893(6) 0.4744(3) 0.7863(5) 0.0162(16) Uani 1 1 d .
O18 O 0.4385(6) 0.5824(3) 0.7570(5) 0.0194(17) Uani 1 1 d .
O19 O 0.5792(6) 0.5544(4) 0.6875(6) 0.034(2) Uani 1 1 d .
O20 O 0.3125(7) 0.4938(3) 0.4349(6) 0.026(2) Uani 1 1 d .
H20A H 0.306(11) 0.520(5) 0.404(10) 0.039 Uiso 1 1 d R
H20B H 0.254(10) 0.479(5) 0.405(10) 0.039 Uiso 1 1 d R
O21 O 0.5403(6) 0.4770(3) 1.3246(5) 0.0231(18) Uani 1 1 d .
H21A H 0.5169 0.4440 1.3013 0.035 Uiso 1 1 d GR
H21B H 0.5219 0.4804 1.3868 0.035 Uiso 1 1 d GR
O22 O 0.2711(7) 0.6444(3) 0.8561(7) 0.031(2) Uani 1 1 d .
N1 N 0.4109(8) 0.8733(3) 0.7092(8) 0.029(2) Uani 1 1 d .
N2 N 0.2509(10) 0.1829(4) 1.2409(8) 0.037(3) Uani 1 1 d .
N3 N 1.1106(7) 0.4438(4) 1.3660(7) 0.026(2) Uani 1 1 d .
N4 N 0.6736(7) 0.5731(3) 1.2812(6) 0.019(2) Uani 1 1 d .
N5 N 0.1606(12) 0.6978(5) 0.7430(12) 0.069(4) Uani 1 1 d .
C1 C 0.4425(9) 0.6112(4) 0.4517(8) 0.020(2) Uani 1 1 d .
C2 C 0.4629(9) 0.6713(4) 0.4548(8) 0.018(2) Uani 1 1 d .
C3 C 0.4888(11) 0.6980(4) 0.3706(9) 0.033(3) Uani 1 1 d .
H3 H 0.4977 0.6786 0.3128 0.049 Uiso 1 1 calc R
C4 C 0.5013(13) 0.7536(5) 0.3728(10) 0.043(4) Uani 1 1 d .
H4 H 0.5163 0.7715 0.3154 0.065 Uiso 1 1 calc R
C5 C 0.4922(10) 0.7831(4) 0.4580(9) 0.026(3) Uani 1 1 d .
H5 H 0.5016 0.8205 0.4583 0.039 Uiso 1 1 calc R
C6 C 0.4688(9) 0.7567(4) 0.5441(8) 0.021(2) Uani 1 1 d .
C7 C 0.4535(9) 0.7004(4) 0.5423(8) 0.018(2) Uani 1 1 d .
H7 H 0.4371 0.6825 0.5993 0.027 Uiso 1 1 calc R
C8 C 0.4599(9) 0.7885(4) 0.6383(8) 0.019(2) Uani 1 1 d .
C9 C 0.4921(9) 0.7678(4) 0.7355(8) 0.019(2) Uani 1 1 d .
H9 H 0.5199 0.7327 0.7441 0.029 Uiso 1 1 calc R
C10 C 0.4832(9) 0.7992(4) 0.8200(8) 0.018(2) Uani 1 1 d .
C11 C 0.4417(10) 0.8525(4) 0.8023(8) 0.023(3) Uani 1 1 d .
H11 H 0.4355 0.8743 0.8579 0.035 Uiso 1 1 calc R
C12 C 0.4194(10) 0.8417(4) 0.6309(8) 0.022(3) Uani 1 1 d .
H12 H 0.3970 0.8560 0.5663 0.033 Uiso 1 1 calc R
C13 C 0.5168(9) 0.7790(4) 0.9232(8) 0.017(2) Uani 1 1 d .
C14 C 0.5045(9) 0.7247(4) 0.9446(8) 0.020(2) Uani 1 1 d .
H14 H 0.4763 0.7010 0.8925 0.030 Uiso 1 1 calc R
C15 C 0.5336(8) 0.7051(4) 1.0426(8) 0.013(2) Uani 1 1 d .
C16 C 0.5807(10) 0.7395(4) 1.1219(9) 0.029(3) Uani 1 1 d .
H16 H 0.6017 0.7261 1.1873 0.044 Uiso 1 1 calc R
C17 C 0.5955(10) 0.7942(4) 1.1008(9) 0.029(3) Uani 1 1 d .
H17 H 0.6276 0.8174 1.1525 0.043 Uiso 1 1 calc R
C18 C 0.5630(10) 0.8143(4) 1.0042(8) 0.024(3) Uani 1 1 d .
H18 H 0.5713 0.8511 0.9917 0.037 Uiso 1 1 calc R
C19 C 0.5063(8) 0.6471(4) 1.0622(8) 0.017(2) Uani 1 1 d .
C20 C 0.3042(8) 0.4553(4) 1.0647(8) 0.014(2) Uani 1 1 d .
C21 C 0.2351(8) 0.4041(4) 1.0494(8) 0.016(2) Uani 1 1 d .
C22 C 0.1760(9) 0.3916(4) 0.9533(8) 0.021(2) Uani 1 1 d .
H22 H 0.1726 0.4165 0.9008 0.031 Uiso 1 1 calc R
C23 C 0.1236(9) 0.3427(5) 0.9368(8) 0.025(3) Uani 1 1 d .
H23 H 0.0827 0.3351 0.8731 0.037 Uiso 1 1 calc R
C24 C 0.1298(9) 0.3045(5) 1.0122(9) 0.027(3) Uani 1 1 d .
H24 H 0.0957 0.2708 0.9988 0.041 Uiso 1 1 calc R
C25 C 0.1878(9) 0.3162(4) 1.1095(9) 0.021(2) Uani 1 1 d .
C26 C 0.2396(9) 0.3667(4) 1.1280(8) 0.017(2) Uani 1 1 d .
H26 H 0.2770 0.3753 1.1926 0.025 Uiso 1 1 calc R
C27 C 0.2037(9) 0.2754(4) 1.1898(9) 0.022(3) Uani 1 1 d .
C28 C 0.1971(9) 0.2885(4) 1.2897(8) 0.019(2) Uani 1 1 d .
H28 H 0.1791 0.3238 1.3056 0.029 Uiso 1 1 calc R
C29 C 0.2169(9) 0.2499(4) 1.3665(9) 0.025(3) Uani 1 1 d .
C30 C 0.2457(11) 0.1982(5) 1.3347(11) 0.035(3) Uani 1 1 d .
H30 H 0.2629 0.1720 1.3849 0.053 Uiso 1 1 calc R
C31 C 0.2292(10) 0.2207(4) 1.1706(10) 0.031(3) Uani 1 1 d .
H31 H 0.2307 0.2107 1.1038 0.047 Uiso 1 1 calc R
C32 C 0.2115(10) 0.2633(4) 1.4719(9) 0.024(3) Uani 1 1 d .
C33 C 0.1792(11) 0.2253(5) 1.5376(9) 0.033(3) Uani 1 1 d .
H33 H 0.1641 0.1900 1.5147 0.050 Uiso 1 1 calc R
C34 C 0.1686(11) 0.2383(5) 1.6380(10) 0.035(3) Uani 1 1 d .
H34 H 0.1420 0.2129 1.6795 0.052 Uiso 1 1 calc R
C35 C 0.1982(10) 0.2893(5) 1.6732(9) 0.030(3) Uani 1 1 d .
H35 H 0.1938 0.2982 1.7400 0.046 Uiso 1 1 calc R
C36 C 0.2353(9) 0.3286(4) 1.6099(8) 0.022(2) Uani 1 1 d .
C37 C 0.2412(9) 0.3152(4) 1.5104(8) 0.022(2) Uani 1 1 d .
H37 H 0.2652 0.3411 1.4682 0.033 Uiso 1 1 calc R
C38 C 0.2731(8) 0.3841(4) 1.6487(8) 0.017(2) Uani 1 1 d .
C39 C 0.5950(8) 0.4987(4) 1.0182(7) 0.018(2) Uani 1 1 d .
C40 C 0.7099(8) 0.4723(4) 1.0306(8) 0.017(2) Uani 1 1 d .
C41 C 0.7596(9) 0.4613(5) 0.9480(8) 0.030(3) Uani 1 1 d .
H41 H 0.7222 0.4687 0.8830 0.045 Uiso 1 1 calc R
C42 C 0.8679(10) 0.4386(5) 0.9626(9) 0.037(3) Uani 1 1 d .
H42 H 0.9016 0.4292 0.9073 0.055 Uiso 1 1 calc R
C43 C 0.9232(9) 0.4304(5) 1.0591(8) 0.029(3) Uani 1 1 d .
H43 H 0.9961 0.4169 1.0681 0.044 Uiso 1 1 calc R
C44 C 0.8757(8) 0.4413(4) 1.1433(8) 0.017(2) Uani 1 1 d .
C45 C 0.7655(8) 0.4619(4) 1.1281(7) 0.018(2) Uani 1 1 d .
H45 H 0.7299 0.4686 1.1834 0.027 Uiso 1 1 calc R
C46 C 0.9375(8) 0.4351(4) 1.2486(8) 0.018(2) Uani 1 1 d .
C47 C 0.8831(8) 0.4223(4) 1.3288(8) 0.018(2) Uani 1 1 d .
H47 H 0.8069 0.4140 1.3162 0.028 Uiso 1 1 calc R
C48 C 0.9405(9) 0.4215(4) 1.4280(8) 0.022(2) Uani 1 1 d .
C49 C 1.0560(9) 0.4325(4) 1.4413(8) 0.022(2) Uani 1 1 d .
H49 H 1.0965 0.4318 1.5068 0.033 Uiso 1 1 calc R
C50 C 1.0535(8) 0.4459(4) 1.2721(8) 0.019(2) Uani 1 1 d .
H50 H 1.0919 0.4549 1.2196 0.028 Uiso 1 1 calc R
C51 C 0.8821(9) 0.4101(4) 1.5153(8) 0.019(2) Uani 1 1 d .
C52 C 0.7746(8) 0.4311(4) 1.5170(8) 0.015(2) Uani 1 1 d .
H52 H 0.7390 0.4513 1.4623 0.023 Uiso 1 1 calc R
C53 C 0.7208(8) 0.4221(4) 1.5988(7) 0.015(2) Uani 1 1 d .
C54 C 0.7729(9) 0.3917(5) 1.6796(9) 0.028(3) Uani 1 1 d .
H54 H 0.7367 0.3850 1.7345 0.042 Uiso 1 1 calc R
C55 C 0.8788(11) 0.3713(6) 1.6783(10) 0.044(4) Uani 1 1 d .
H55 H 0.9138 0.3509 1.7330 0.067 Uiso 1 1 calc R
C56 C 0.9331(10) 0.3805(5) 1.5987(9) 0.035(3) Uani 1 1 d .
H56 H 1.0051 0.3668 1.6000 0.053 Uiso 1 1 calc R
C57 C 0.6059(9) 0.4449(4) 1.6004(8) 0.016(2) Uani 1 1 d .
C58 C 1.2297(8) 0.5820(4) 1.1257(8) 0.018(2) Uani 1 1 d .
C59 C 1.1078(8) 0.5895(4) 1.0995(8) 0.019(2) Uani 1 1 d .
C60 C 1.0565(9) 0.6022(5) 1.0010(8) 0.025(3) Uani 1 1 d .
H60 H 1.0990 0.6038 0.9491 0.038 Uiso 1 1 calc R
C61 C 0.9424(9) 0.6125(5) 0.9806(9) 0.032(3) Uani 1 1 d .
H61 H 0.9087 0.6218 0.9152 0.048 Uiso 1 1 calc R
C62 C 0.8780(9) 0.6092(5) 1.0573(9) 0.032(3) Uani 1 1 d .
H62 H 0.8014 0.6164 1.0425 0.049 Uiso 1 1 calc R
C63 C 0.9263(8) 0.5952(4) 1.1568(8) 0.021(2) Uani 1 1 d .
C64 C 1.0417(8) 0.5859(4) 1.1760(8) 0.019(2) Uani 1 1 d .
H64 H 1.0758 0.5770 1.2415 0.028 Uiso 1 1 calc R
C65 C 0.8566(8) 0.5877(4) 1.2377(8) 0.014(2) Uani 1 1 d .
C66 C 0.9024(8) 0.5817(4) 1.3412(8) 0.018(2) Uani 1 1 d .
H66 H 0.9796 0.5850 1.3614 0.027 Uiso 1 1 calc R
C67 C 0.8356(8) 0.5711(4) 1.4135(7) 0.013(2) Uani 1 1 d .
C68 C 0.7204(8) 0.5665(4) 1.3785(8) 0.016(2) Uani 1 1 d .
H68 H 0.6737 0.5585 1.4252 0.024 Uiso 1 1 calc R
C69 C 0.7398(8) 0.5839(4) 1.2139(8) 0.018(2) Uani 1 1 d .
H69 H 0.7065 0.5892 1.1468 0.027 Uiso 1 1 calc R
C70 C 0.8801(8) 0.5634(4) 1.5234(7) 0.017(2) Uani 1 1 d .
C71 C 0.9952(7) 0.5547(4) 1.5568(7) 0.015(2) Uani 1 1 d .
H71 H 1.0446 0.5549 1.5103 0.022 Uiso 1 1 calc R
C72 C 1.0358(7) 0.5460(4) 1.6589(7) 0.014(2) Uani 1 1 d .
C73 C 0.9632(8) 0.5446(5) 1.7292(7) 0.020(2) Uani 1 1 d .
H73 H 0.9905 0.5376 1.7972 0.030 Uiso 1 1 calc R
C74 C 0.8495(7) 0.5537(5) 1.6971(7) 0.022(2) Uani 1 1 d .
H74 H 0.8003 0.5539 1.7438 0.033 Uiso 1 1 calc R
C75 C 0.8097(8) 0.5623(4) 1.5956(7) 0.020(2) Uani 1 1 d .
H75 H 0.7331 0.5675 1.5749 0.031 Uiso 1 1 calc R
C76 C 1.1602(8) 0.5377(4) 1.6953(8) 0.018(2) Uani 1 1 d .
C77 C 0.5429(9) 0.5840(4) 0.7478(8) 0.022(3) Uani 1 1 d .
C78 C 0.2400(10) 0.6599(5) 0.7702(11) 0.039(3) Uani 1 1 d .
H78 H 0.2735 0.6445 0.7192 0.058 Uiso 1 1 calc R
C79 C 0.1072(16) 0.7239(8) 0.8237(19) 0.089(7) Uani 1 1 d .
H79A H 0.0305 0.7335 0.7956 0.134 Uiso 1 1 calc R
H79B H 0.1048 0.6978 0.8777 0.134 Uiso 1 1 calc R
C80 C 0.165(2) 0.7715(11) 0.8656(19) 0.131(9) Uani 1 1 d .
H80A H 0.1931 0.7910 0.8131 0.196 Uiso 1 1 calc GR
H80B H 0.2263 0.7612 0.9172 0.196 Uiso 1 1 calc GR
H80C H 0.1139 0.7942 0.8946 0.196 Uiso 1 1 calc GR
C81 C 0.1125(19) 0.7056(9) 0.6336(16) 0.107(8) Uani 1 1 d .
H81A H 0.1523 0.6822 0.5934 0.160 Uiso 1 1 calc R
H81B H 0.0346 0.6942 0.6229 0.160 Uiso 1 1 calc R
C82 C 0.1176(17) 0.7600(7) 0.5974(16) 0.098(7) Uani 1 1 d .
H82A H 0.1095 0.7598 0.5248 0.147 Uiso 1 1 calc GR
H82B H 0.1886 0.7758 0.6254 0.147 Uiso 1 1 calc GR
H82C H 0.0581 0.7810 0.6176 0.147 Uiso 1 1 calc GR
O23 O -0.0271(13) 0.7280(7) 1.1928(13) 0.125(6) Uani 1 1 d .
N6 N 0.1666(15) 0.7274(7) 1.2035(14) 0.090(5) Uani 1 1 d .
C83 C 0.0595(16) 0.7242(8) 1.149(2) 0.093(7) Uani 1 1 d .
HJ H 0.0498 0.7193 1.0793 0.140 Uiso 1 1 calc R
C84 C 0.187(2) 0.7337(9) 1.3152(17) 0.104(8) Uani 1 1 d .
HC H 0.1333 0.7592 1.3350 0.156 Uiso 1 1 calc R
HD H 0.2618 0.7480 1.3374 0.156 Uiso 1 1 calc R
C85 C 0.174(2) 0.6767(10) 1.368(2) 0.125(9) Uani 1 1 d .
HG H 0.1004 0.6626 1.3455 0.188 Uiso 1 1 calc GR
HH H 0.1864 0.6812 1.4401 0.188 Uiso 1 1 calc GR
HI H 0.2291 0.6518 1.3498 0.188 Uiso 1 1 calc GR
C86 C 0.259(2) 0.7227(9) 1.142(2) 0.133(11) Uani 1 1 d .
HE H 0.2326 0.7074 1.0761 0.200 Uiso 1 1 calc R
HF H 0.3205 0.7006 1.1769 0.200 Uiso 1 1 calc R
C87 C 0.2968(19) 0.7830(8) 1.1341(18) 0.110(8) Uani 1 1 d .
H H 0.2444 0.8013 1.0833 0.164 Uiso 1 1 calc GR
HA H 0.3702 0.7841 1.1156 0.164 Uiso 1 1 calc GR
HB H 0.2986 0.8008 1.1982 0.164 Uiso 1 1 calc GR

loop_
_atom_site_aniso_label
_atom_site_aniso_U_11
_atom_site_aniso_U_22
_atom_site_aniso_U_33
_atom_site_aniso_U_23
_atom_site_aniso_U_13
_atom_site_aniso_U_12
Sm1 0.0121(2) 0.0183(3) 0.0104(2) -0.0004(2) 0.00195(18) -0.0005(2)
Sm2 0.0109(2) 0.0189(3) 0.0077(2) 0.0006(2) 0.00030(18) 0.0010(2)
Sm3 0.0097(2) 0.0163(3) 0.0079(2) 0.0000(2) 0.00055(18) 0.0000(2)
O1 0.045(5) 0.015(4) 0.012(4) -0.004(3) 0.008(4) -0.002(4)
O2 0.022(4) 0.019(4) 0.009(4) -0.004(3) 0.002(3) 0.001(3)
O3 0.019(4) 0.021(4) 0.012(4) -0.006(3) 0.003(3) -0.005(3)
O4 0.021(4) 0.021(4) 0.016(4) 0.006(3) 0.001(3) -0.004(3)
O5 0.036(5) 0.023(4) 0.016(4) 0.000(3) 0.007(4) -0.013(4)
O6 0.031(4) 0.019(4) 0.018(4) -0.001(3) 0.008(3) -0.009(4)
O7 0.032(4) 0.016(4) 0.016(4) 0.001(3) -0.001(3) -0.009(3)
O8 0.041(5) 0.033(5) 0.021(4) -0.001(4) 0.013(4) -0.006(4)
O9 0.028(4) 0.025(4) 0.005(3) 0.002(3) -0.003(3) 0.010(4)
O10 0.010(3) 0.026(4) 0.017(4) -0.004(3) 0.004(3) -0.004(3)
O11 0.029(4) 0.031(4) 0.012(4) 0.000(3) 0.004(3) 0.015(4)
O12 0.022(4) 0.036(5) 0.026(5) 0.007(4) 0.011(4) 0.017(4)
O13 0.016(4) 0.027(4) 0.021(4) -0.002(3) 0.006(3) -0.001(3)
O14 0.009(3) 0.052(5) 0.014(4) -0.005(3) 0.002(3) 0.005(3)
O15 0.011(3) 0.045(5) 0.011(4) -0.002(3) 0.003(3) 0.007(3)
O16 0.015(3) 0.034(5) 0.013(4) -0.006(3) -0.006(3) 0.003(3)
O17 0.021(4) 0.021(4) 0.005(3) 0.001(3) -0.002(3) 0.001(3)
O18 0.018(4) 0.029(4) 0.011(4) 0.004(3) 0.001(3) -0.002(3)
O19 0.018(4) 0.047(5) 0.038(5) -0.031(5) 0.010(3) -0.011(4)
O20 0.025(4) 0.036(5) 0.015(4) 0.000(4) -0.003(3) -0.012(4)
O21 0.041(5) 0.019(4) 0.009(4) -0.003(3) 0.002(3) 0.002(4)
O22 0.025(4) 0.030(5) 0.036(5) 0.010(4) 0.001(4) 0.010(4)
N1 0.043(6) 0.016(5) 0.028(6) 0.000(4) 0.006(5) 0.003(5)
N2 0.061(7) 0.022(5) 0.027(6) -0.003(5) 0.006(6) -0.002(5)
N3 0.017(5) 0.047(6) 0.014(5) 0.001(4) -0.001(4) 0.000(4)
N4 0.014(4) 0.028(5) 0.012(4) -0.003(4) -0.001(4) 0.000(4)
N5 0.072(10) 0.062(9) 0.068(10) 0.042(8) -0.001(8) 0.031(8)
C1 0.019(6) 0.022(6) 0.014(6) 0.000(5) -0.010(4) 0.003(5)
C2 0.025(6) 0.017(5) 0.012(5) 0.000(4) 0.001(4) 0.004(5)
C3 0.058(9) 0.023(6) 0.019(6) -0.001(5) 0.014(6) 0.001(6)
C4 0.091(12) 0.020(7) 0.024(7) 0.005(5) 0.025(8) -0.013(7)
C5 0.047(8) 0.008(5) 0.025(6) 0.001(5) 0.008(6) -0.003(5)
C6 0.030(6) 0.019(6) 0.013(5) -0.004(5) 0.001(5) 0.002(5)
C7 0.029(6) 0.015(5) 0.011(5) 0.009(4) 0.005(5) 0.003(5)
C8 0.022(6) 0.015(6) 0.018(6) -0.004(4) 0.002(5) -0.001(5)
C9 0.021(6) 0.015(6) 0.021(6) -0.003(5) 0.004(5) -0.001(5)
C10 0.023(6) 0.014(5) 0.017(6) 0.001(4) -0.002(4) -0.005(5)
C11 0.044(7) 0.017(6) 0.008(5) -0.004(4) 0.003(5) 0.007(5)
C12 0.042(7) 0.014(6) 0.009(5) 0.004(4) 0.002(5) 0.007(5)
C13 0.022(6) 0.016(5) 0.014(5) 0.001(4) 0.002(4) -0.005(5)
C14 0.019(6) 0.020(6) 0.020(6) -0.001(5) 0.000(5) -0.005(5)
C15 0.010(5) 0.014(5) 0.014(5) -0.001(4) 0.002(4) -0.004(4)
C16 0.036(7) 0.027(6) 0.023(6) -0.001(5) 0.002(5) -0.002(6)
C17 0.050(8) 0.020(6) 0.016(6) 0.000(5) 0.000(6) -0.020(6)
C18 0.042(7) 0.012(5) 0.020(6) 0.003(5) 0.008(5) -0.006(5)
C19 0.010(5) 0.021(6) 0.017(6) 0.004(5) -0.004(4) -0.004(4)
C20 0.009(5) 0.014(5) 0.021(6) 0.007(5) 0.005(4) 0.002(4)
C21 0.013(5) 0.024(6) 0.012(5) -0.004(4) 0.003(4) 0.005(5)
C22 0.025(6) 0.024(6) 0.014(5) -0.001(4) 0.006(5) 0.006(5)
C23 0.022(6) 0.042(7) 0.009(5) -0.009(5) 0.001(5) -0.010(5)
C24 0.024(6) 0.027(6) 0.029(7) -0.012(5) 0.002(5) -0.011(5)
C25 0.020(6) 0.019(6) 0.025(6) -0.003(5) 0.006(5) 0.001(5)
C26 0.026(6) 0.009(5) 0.017(5) -0.005(4) 0.008(5) -0.005(5)
C27 0.025(6) 0.016(6) 0.026(6) -0.006(5) 0.006(5) -0.007(5)
C28 0.026(6) 0.013(5) 0.019(6) 0.003(4) 0.005(5) 0.004(5)
C29 0.028(6) 0.024(6) 0.024(6) -0.002(5) 0.004(5) -0.009(5)
C30 0.045(8) 0.020(6) 0.041(8) -0.001(6) 0.009(7) 0.000(6)
C31 0.036(7) 0.027(7) 0.030(7) -0.008(6) 0.003(6) -0.011(6)
C32 0.028(6) 0.022(6) 0.020(6) 0.004(5) -0.004(5) 0.002(5)
C33 0.054(9) 0.020(6) 0.024(7) -0.003(5) 0.001(6) -0.008(6)
C34 0.041(8) 0.024(6) 0.039(8) 0.013(6) 0.010(6) -0.007(6)
C35 0.036(7) 0.035(7) 0.018(6) 0.002(5) -0.002(5) -0.008(6)
C36 0.020(6) 0.023(6) 0.022(6) 0.003(5) 0.001(5) -0.005(5)
C37 0.030(6) 0.016(6) 0.020(6) 0.007(5) 0.002(5) 0.002(5)
C38 0.013(5) 0.018(6) 0.019(6) -0.001(5) -0.003(4) 0.006(4)
C39 0.020(5) 0.020(6) 0.014(5) -0.006(5) 0.007(4) -0.005(5)
C40 0.018(5) 0.018(5) 0.014(5) -0.003(4) -0.001(4) 0.006(5)
C41 0.023(6) 0.052(8) 0.012(6) -0.003(6) -0.002(5) 0.010(6)
C42 0.028(7) 0.070(9) 0.014(6) -0.001(6) 0.008(5) 0.023(7)
C43 0.009(5) 0.062(8) 0.015(6) -0.001(6) -0.003(4) 0.018(6)
C44 0.017(5) 0.019(5) 0.014(5) 0.002(4) 0.001(4) 0.003(5)
C45 0.021(6) 0.027(6) 0.008(5) -0.002(4) 0.008(4) -0.002(5)
C46 0.015(5) 0.023(6) 0.016(5) -0.004(4) 0.001(4) 0.008(5)
C47 0.010(5) 0.028(6) 0.017(6) 0.000(5) 0.001(4) 0.002(5)
C48 0.017(6) 0.028(6) 0.017(6) 0.001(5) -0.003(5) 0.005(5)
C49 0.019(6) 0.029(6) 0.015(6) -0.004(5) -0.003(5) 0.007(5)
C50 0.020(6) 0.019(6) 0.017(6) 0.004(4) 0.001(4) 0.003(5)
C51 0.026(6) 0.019(6) 0.012(5) -0.006(4) 0.001(5) 0.000(5)
C52 0.016(5) 0.016(5) 0.012(5) 0.002(4) -0.004(4) 0.002(4)
C53 0.014(5) 0.017(5) 0.012(5) -0.003(4) 0.000(4) 0.002(4)
C54 0.027(7) 0.036(7) 0.023(6) 0.010(5) 0.007(5) 0.015(6)
C55 0.033(7) 0.067(10) 0.032(8) 0.013(7) 0.002(6) 0.025(7)
C56 0.028(7) 0.053(8) 0.025(7) 0.011(6) 0.004(5) 0.017(6)
C57 0.019(5) 0.012(5) 0.017(5) -0.001(4) 0.001(4) -0.001(4)
C58 0.009(5) 0.029(6) 0.018(6) 0.002(5) 0.005(4) 0.001(5)
C59 0.016(5) 0.027(6) 0.016(5) -0.002(5) 0.005(4) 0.002(5)
C60 0.017(6) 0.043(7) 0.017(6) 0.011(5) 0.005(4) -0.003(5)
C61 0.019(6) 0.063(9) 0.013(6) 0.002(6) 0.001(5) 0.006(6)
C62 0.012(6) 0.067(9) 0.017(6) 0.003(6) 0.001(5) -0.002(6)
C63 0.016(5) 0.033(6) 0.013(5) -0.001(5) 0.000(4) 0.001(5)
C64 0.011(5) 0.032(6) 0.013(5) -0.004(5) 0.002(4) 0.000(5)
C65 0.014(5) 0.011(5) 0.017(5) -0.001(4) -0.002(4) 0.001(4)
C66 0.008(5) 0.028(6) 0.017(6) 0.002(5) 0.000(4) 0.004(4)
C67 0.010(5) 0.016(5) 0.013(5) -0.002(4) 0.001(4) 0.002(4)
C68 0.014(5) 0.022(6) 0.013(5) 0.004(4) 0.003(4) -0.004(4)
C69 0.010(5) 0.029(6) 0.013(5) 0.000(4) -0.003(4) 0.002(5)
C70 0.012(5) 0.024(6) 0.012(5) -0.001(4) -0.001(4) 0.005(4)
C71 0.014(4) 0.017(5) 0.014(5) 0.000(5) 0.005(4) -0.005(5)
C72 0.006(4) 0.025(5) 0.011(4) 0.003(5) -0.002(3) 0.006(5)
C73 0.024(5) 0.024(6) 0.011(5) -0.002(5) 0.002(4) 0.001(5)
C74 0.011(5) 0.047(7) 0.009(5) -0.002(6) 0.005(4) 0.002(6)
C75 0.012(5) 0.038(7) 0.010(5) -0.001(5) -0.001(4) 0.001(5)
C76 0.016(5) 0.021(6) 0.016(5) 0.002(4) 0.002(4) -0.002(4)
C77 0.022(6) 0.025(6) 0.021(6) 0.001(5) 0.008(5) -0.003(5)
C78 0.032(7) 0.030(7) 0.053(9) 0.018(7) 0.005(7) 0.016(6)
C79 0.065(13) 0.083(14) 0.13(2) 0.042(14) 0.040(14) 0.030(11)
C80 0.14(2) 0.16(3) 0.10(2) -0.003(19) 0.037(18) 0.03(2)
C81 0.115(18) 0.125(18) 0.073(15) 0.055(14) -0.007(14) 0.034(15)
C82 0.100(16) 0.093(15) 0.096(18) 0.051(13) 0.001(14) 0.014(13)
O23 0.101(12) 0.180(16) 0.100(13) 0.020(11) 0.038(11) 0.033(11)
N6 0.075(12) 0.130(15) 0.066(12) -0.022(11) 0.012(10) -0.008(10)
C83 0.055(12) 0.109(17) 0.12(2) 0.010(14) 0.011(13) 0.014(12)
C84 0.14(2) 0.092(16) 0.077(17) -0.002(13) 0.003(15) -0.005(14)
C85 0.12(2) 0.13(2) 0.13(2) -0.022(19) 0.051(19) -0.019(17)
C86 0.12(2) 0.095(18) 0.21(3) -0.009(18) 0.12(2) 0.019(15)
C87 0.14(2) 0.095(16) 0.10(2) -0.003(15) 0.043(17) 0.009(16)

loop_
_atom_type_symbol
_atom_type_description
_atom_type_scat_dispersion_real
_atom_type_scat_dispersion_imag
_atom_type_scat_source
C C 0.0033 0.0016 'International Tables Vol C Tables 4.2.6.8 and 6.1.1.4'
H H 0.0000 0.0000 'International Tables Vol C Tables 4.2.6.8 and 6.1.1.4'
N N 0.0061 0.0033 'International Tables Vol C Tables 4.2.6.8 and 6.1.1.4'
O O 0.0106 0.0060 'International Tables Vol C Tables 4.2.6.8 and 6.1.1.4'
Sm Sm -0.1638 3.4418 'International Tables Vol C Tables 4.2.6.8 and 6.1.1.4'

loop_
_geom_angle_atom_site_label_1
_geom_angle_atom_site_label_2
_geom_angle_atom_site_label_3
_geom_angle
_geom_angle_site_symmetry_1
_geom_angle_site_symmetry_3
O1 Sm1 O11 88.3(2) . 1_554
O1 Sm1 O12 130.8(3) . 1_554
O1 Sm1 O17 135.1(2) . .
O1 Sm1 O18 72.3(2) . .
O1 Sm1 O19 70.4(3) . .
O1 Sm1 O20 71.7(3) . .
O1 Sm1 C57 109.4(3) . 1_554
O1 Sm1 C77 69.3(3) . .
O7 Sm1 O1 141.6(2) 1_554 .
O7 Sm1 O11 92.5(3) 1_554 1_554
O7 Sm1 O12 76.2(2) 1_554 1_554
O7 Sm1 O17 74.8(2) 1_554 .
O7 Sm1 O18 136.0(2) 1_554 .
O7 Sm1 O19 145.6(3) 1_554 .
O7 Sm1 O20 71.2(3) 1_554 .
O7 Sm1 C57 85.7(3) 1_554 1_554
O7 Sm1 C77 148.3(3) 1_554 .
O11 Sm1 O12 52.5(2) 1_554 1_554
O11 Sm1 O17 122.0(2) 1_554 .
O11 Sm1 O18 121.3(2) 1_554 .
O11 Sm1 O19 72.5(2) 1_554 .
O11 Sm1 C57 26.7(3) 1_554 1_554
O11 Sm1 C77 96.0(3) 1_554 .
O12 Sm1 O18 101.4(2) 1_554 .
O12 Sm1 O19 70.1(3) 1_554 .
O12 Sm1 C57 25.9(3) 1_554 1_554
O12 Sm1 C77 84.9(3) 1_554 .
O15 Sm1 O1 84.1(2) 1_454 .
O15 Sm1 O7 81.2(2) 1_454 1_554
O15 Sm1 O11 158.3(2) 1_454 1_554
O15 Sm1 O12 143.1(2) 1_454 1_554
O15 Sm1 O17 76.5(2) 1_454 .
O15 Sm1 O18 75.5(2) 1_454 .
O15 Sm1 O19 123.1(2) 1_454 .
O15 Sm1 O20 81.5(3) 1_454 .
O15 Sm1 C57 166.0(3) 1_454 1_554
O15 Sm1 C77 100.2(3) 1_454 .
O17 Sm1 O12 69.6(2) . 1_554
O17 Sm1 O18 63.8(2) . .
O17 Sm1 O19 86.9(2) . .
O17 Sm1 C57 95.3(3) . 1_554
O17 Sm1 C77 74.8(3) . .
O18 Sm1 C57 111.4(2) . 1_554
O18 Sm1 C77 25.3(2) . .
O19 Sm1 O18 48.8(2) . .
O19 Sm1 C57 66.9(3) . 1_554
O19 Sm1 C77 23.5(3) . .
O20 Sm1 O11 76.8(3) . 1_554
O20 Sm1 O12 117.2(3) . 1_554
O20 Sm1 O17 141.8(3) . .
O20 Sm1 O18 138.8(2) . .
O20 Sm1 O19 131.3(3) . .
O20 Sm1 C57 99.0(3) . 1_554
O20 Sm1 C77 140.6(3) . .
C57 Sm1 C77 88.3(3) 1_554 .
O3 Sm2 O9 72.7(2) . .
O3 Sm2 O13 74.0(2) . 1_455
O3 Sm2 O16 149.3(2) . 1_454
O3 Sm2 O17 130.4(2) . .
O3 Sm2 O18 83.8(2) . .
O3 Sm2 O22 77.4(3) . .
O5 Sm2 O3 118.0(3) . .
O5 Sm2 O9 78.4(3) . .
O5 Sm2 O13 70.3(2) . 1_455
O5 Sm2 O16 87.3(3) . 1_454
O5 Sm2 O17 73.3(2) . .
O5 Sm2 O18 140.7(3) . .
O5 Sm2 O22 137.5(3) . .
O9 Sm2 O13 114.7(2) . 1_455
O9 Sm2 O17 62.3(2) . .
O9 Sm2 O22 142.1(3) . .
O13 Sm2 O17 143.2(2) 1_455 .
O13 Sm2 O22 77.8(3) 1_455 .
O16 Sm2 O9 133.1(2) 1_454 .
O16 Sm2 O13 101.4(2) 1_454 1_455
O16 Sm2 O17 70.8(2) 1_454 .
O16 Sm2 O18 86.4(2) 1_454 .
O16 Sm2 O22 72.0(3) 1_454 .
O18 Sm2 O9 77.9(2) . .
O18 Sm2 O13 148.8(2) . 1_455
O18 Sm2 O17 68.0(2) . .
O18 Sm2 O22 76.1(3) . .
O22 Sm2 O17 129.0(3) . .
O2 Sm3 O4 90.7(2) 1_556 .
O2 Sm3 O6 121.0(3) 1_556 .
O2 Sm3 O13 117.8(2) 1_556 1_455
O2 Sm3 O14 73.0(2) 1_556 1_455
O2 Sm3 O21 77.4(2) 1_556 .
O2 Sm3 N4 75.8(3) 1_556 .
O2 Sm3 C58 96.2(3) 1_556 1_455
O4 Sm3 O6 137.3(2) . .
O4 Sm3 O13 70.2(2) . 1_455
O4 Sm3 O14 90.4(3) . 1_455
O4 Sm3 O21 141.1(2) . .
O4 Sm3 N4 69.2(2) . .
O4 Sm3 C58 81.5(3) . 1_455
O6 Sm3 O13 69.8(2) . 1_455
O6 Sm3 N4 141.2(3) . .
O6 Sm3 C58 68.3(3) . 1_455
O10 Sm3 O2 150.6(2) . 1_556
O10 Sm3 O4 87.5(3) . .
O10 Sm3 O6 77.6(2) . .
O10 Sm3 O13 89.1(2) . 1_455
O10 Sm3 O14 136.4(2) . 1_455
O10 Sm3 O21 85.7(2) . .
O10 Sm3 N4 76.2(2) . .
O10 Sm3 C58 112.6(3) . 1_455
O13 Sm3 C58 25.2(2) 1_455 1_455
O14 Sm3 O6 74.8(3) 1_455 .
O14 Sm3 O13 49.8(2) 1_455 1_455
O14 Sm3 N4 142.2(3) 1_455 .
O14 Sm3 C58 24.7(3) 1_455 1_455
O21 Sm3 O6 78.0(3) . .
O21 Sm3 O13 147.7(2) . 1_455
O21 Sm3 O14 120.0(3) . 1_455
O21 Sm3 N4 72.0(3) . .
O21 Sm3 C58 136.0(3) . 1_455
N4 Sm3 O13 137.2(2) . 1_455
N4 Sm3 C58 149.3(3) . 1_455
C1 O1 Sm1 140.9(7) . .
C1 O2 Sm3 168.1(7) . 1_554
C19 O3 Sm2 141.4(7) . .
C19 O4 Sm3 129.1(7) . .
C20 O5 Sm2 149.5(7) . .
C20 O6 Sm3 129.5(6) . .
C38 O7 Sm1 135.6(7) . 1_556
C39 O9 Sm2 121.0(6) . .
C39 O10 Sm3 164.6(7) . .
C57 O11 Sm1 94.1(6) . 1_556
C57 O12 Sm1 92.4(6) . 1_556
Sm2 O13 Sm3 104.8(2) 1_655 1_655
C58 O13 Sm2 161.6(7) . 1_655
C58 O13 Sm3 85.3(6) . 1_655
C58 O14 Sm3 103.7(6) . 1_655
C76 O15 Sm1 141.6(6) . 1_656
C76 O16 Sm2 138.0(7) . 1_656
Sm1 O17 Sm2 112.3(3) . .
Sm2 O18 Sm1 110.2(3) . .
C77 O18 Sm1 89.2(6) . .
C77 O18 Sm2 127.2(7) . .
C77 O19 Sm1 101.3(7) . .
Sm1 O20 H20A 115(10) . .
Sm1 O20 H20B 136(9) . .
H20A O20 H20B 96(10) . .
Sm3 O21 H21A 112.0 . .
Sm3 O21 H21B 111.4 . .
H21A O21 H21B 107.0 . .
C78 O22 Sm2 124.6(9) . .
C12 N1 C11 117.8(9) . .
C31 N2 C30 116.1(11) . .
C49 N3 C50 118.9(9) . .
C68 N4 Sm3 121.7(7) . .
C69 N4 Sm3 118.7(6) . .
C69 N4 C68 118.6(9) . .
C78 N5 C79 118.5(14) . .
C78 N5 C81 120.0(17) . .
C79 N5 C81 120.5(15) . .
O1 C1 O2 123.6(10) . .
O1 C1 C2 117.1(9) . .
O2 C1 C2 119.3(10) . .
C3 C2 C1 120.3(10) . .
C3 C2 C7 119.9(9) . .
C7 C2 C1 119.7(9) . .
C2 C3 H3 120.2 . .
C4 C3 C2 119.6(11) . .
C4 C3 H3 120.2 . .
C3 C4 H4 119.3 . .
C5 C4 C3 121.4(11) . .
C5 C4 H4 119.3 . .
C4 C5 H5 120.1 . .
C4 C5 C6 119.7(10) . .
C6 C5 H5 120.1 . .
C5 C6 C7 119.6(10) . .
C5 C6 C8 120.3(9) . .
C7 C6 C8 120.2(10) . .
C2 C7 C6 119.7(9) . .
C2 C7 H7 120.1 . .
C6 C7 H7 120.1 . .
C9 C8 C6 123.1(9) . .
C9 C8 C12 116.7(9) . .
C12 C8 C6 120.1(10) . .
C8 C9 H9 119.7 . .
C10 C9 C8 120.7(9) . .
C10 C9 H9 119.7 . .
C9 C10 C11 117.1(10) . .
C9 C10 C13 122.1(10) . .
C11 C10 C13 120.8(10) . .
N1 C11 C10 123.1(10) . .
N1 C11 H11 118.4 . .
C10 C11 H11 118.4 . .
N1 C12 C8 124.6(10) . .
N1 C12 H12 117.7 . .
C8 C12 H12 117.7 . .
C14 C13 C10 120.3(9) . .
C14 C13 C18 118.3(10) . .
C18 C13 C10 121.4(9) . .
C13 C14 H14 119.5 . .
C13 C14 C15 121.0(10) . .
C15 C14 H14 119.5 . .
C14 C15 C16 120.7(9) . .
C14 C15 C19 118.0(9) . .
C16 C15 C19 121.2(9) . .
C15 C16 H16 120.6 . .
C17 C16 C15 118.8(11) . .
C17 C16 H16 120.6 . .
C16 C17 H17 119.6 . .
C18 C17 C16 120.7(10) . .
C18 C17 H17 119.6 . .
C13 C18 H18 119.8 . .
C17 C18 C13 120.4(10) . .
C17 C18 H18 119.8 . .
O3 C19 O4 124.5(9) . .
O3 C19 C15 117.1(9) . .
O4 C19 C15 118.3(9) . .
O5 C20 O6 126.2(9) . .
O5 C20 C21 115.5(9) . .
O6 C20 C21 118.2(9) . .
C22 C21 C20 119.8(9) . .
C26 C21 C20 120.1(9) . .
C26 C21 C22 119.8(10) . .
C21 C22 H22 120.1 . .
C23 C22 C21 119.9(10) . .
C23 C22 H22 120.1 . .
C22 C23 H23 119.3 . .
C22 C23 C24 121.3(10) . .
C24 C23 H23 119.3 . .
C23 C24 H24 120.1 . .
C23 C24 C25 119.9(10) . .
C25 C24 H24 120.1 . .
C24 C25 C27 121.6(10) . .
C26 C25 C24 119.3(10) . .
C26 C25 C27 118.9(10) . .
C21 C26 C25 119.7(10) . .
C21 C26 H26 120.1 . .
C25 C26 H26 120.1 . .
C28 C27 C25 121.7(9) . .
C28 C27 C31 116.3(10) . .
C31 C27 C25 122.0(10) . .
C27 C28 H28 119.3 . .
C27 C28 C29 121.5(10) . .
C29 C28 H28 119.3 . .
C28 C29 C30 114.6(11) . .
C28 C29 C32 122.0(10) . .
C30 C29 C32 123.4(11) . .
N2 C30 C29 126.8(12) . .
N2 C30 H30 116.6 . .
C29 C30 H30 116.6 . .
N2 C31 C27 124.5(12) . .
N2 C31 H31 117.7 . .
C27 C31 H31 117.7 . .
C33 C32 C29 121.5(10) . .
C33 C32 C37 117.7(11) . .
C37 C32 C29 120.7(10) . .
C32 C33 H33 119.0 . .
C32 C33 C34 122.1(11) . .
C34 C33 H33 119.0 . .
C33 C34 H34 120.7 . .
C35 C34 C33 118.6(11) . .
C35 C34 H34 120.7 . .
C34 C35 H35 119.5 . .
C34 C35 C36 121.0(11) . .
C36 C35 H35 119.5 . .
C35 C36 C38 121.7(10) . .
C37 C36 C35 119.1(10) . .
C37 C36 C38 119.2(10) . .
C32 C37 H37 119.3 . .
C36 C37 C32 121.3(10) . .
C36 C37 H37 119.3 . .
O7 C38 O8 125.3(9) . .
O7 C38 C36 119.4(10) . .
O8 C38 C36 115.4(9) . .
O9 C39 C40 118.6(8) . .
O10 C39 O9 123.3(9) . .
O10 C39 C40 118.1(9) . .
C41 C40 C39 120.8(9) . .
C41 C40 C45 120.8(9) . .
C45 C40 C39 118.3(9) . .
C40 C41 H41 120.4 . .
C40 C41 C42 119.3(10) . .
C42 C41 H41 120.4 . .
C41 C42 H42 120.4 . .
C43 C42 C41 119.2(11) . .
C43 C42 H42 120.4 . .
C42 C43 H43 118.6 . .
C42 C43 C44 122.8(10) . .
C44 C43 H43 118.6 . .
C43 C44 C45 117.7(9) . .
C43 C44 C46 123.0(9) . .
C45 C44 C46 119.1(9) . .
C40 C45 C44 120.1(9) . .
C40 C45 H45 120.0 . .
C44 C45 H45 120.0 . .
C47 C46 C44 122.0(9) . .
C47 C46 C50 116.9(10) . .
C50 C46 C44 121.0(10) . .
C46 C47 H47 119.5 . .
C46 C47 C48 121.1(10) . .
C48 C47 H47 119.5 . .
C47 C48 C49 116.6(10) . .
C47 C48 C51 121.6(9) . .
C49 C48 C51 121.8(10) . .
N3 C49 C48 123.6(10) . .
N3 C49 H49 118.2 . .
C48 C49 H49 118.2 . .
N3 C50 C46 122.9(10) . .
N3 C50 H50 118.6 . .
C46 C50 H50 118.6 . .
C52 C51 C48 120.2(9) . .
C56 C51 C48 121.7(10) . .
C56 C51 C52 118.0(10) . .
C51 C52 H52 119.6 . .
C53 C52 C51 120.9(9) . .
C53 C52 H52 119.6 . .
C52 C53 C57 120.6(9) . .
C54 C53 C52 119.7(10) . .
C54 C53 C57 119.7(9) . .
C53 C54 H54 120.2 . .
C55 C54 C53 119.5(11) . .
C55 C54 H54 120.2 . .
C54 C55 H55 119.4 . .
C56 C55 C54 121.2(12) . .
C56 C55 H55 119.4 . .
C51 C56 H56 119.7 . .
C55 C56 C51 120.7(11) . .
C55 C56 H56 119.7 . .
O11 C57 Sm1 59.2(5) . 1_556
O11 C57 C53 119.2(9) . .
O12 C57 Sm1 61.7(5) . 1_556
O12 C57 O11 120.3(9) . .
O12 C57 C53 120.5(9) . .
C53 C57 Sm1 171.2(7) . 1_556
O13 C58 Sm3 69.5(5) . 1_655
O13 C58 O14 120.5(9) . .
O13 C58 C59 121.3(10) . .
O14 C58 Sm3 51.6(5) . 1_655
O14 C58 C59 118.2(9) . .
C59 C58 Sm3 165.9(7) . 1_655
C60 C59 C58 121.6(9) . .
C60 C59 C64 119.1(9) . .
C64 C59 C58 119.2(9) . .
C59 C60 H60 120.0 . .
C61 C60 C59 120.0(10) . .
C61 C60 H60 120.0 . .
C60 C61 H61 119.8 . .
C60 C61 C62 120.3(11) . .
C62 C61 H61 119.8 . .
C61 C62 H62 119.3 . .
C61 C62 C63 121.3(10) . .
C63 C62 H62 119.4 . .
C62 C63 C65 121.6(9) . .
C64 C63 C62 117.4(10) . .
C64 C63 C65 121.0(9) . .
C59 C64 H64 119.0 . .
C63 C64 C59 121.9(10) . .
C63 C64 H64 119.0 . .
C66 C65 C63 123.4(9) . .
C69 C65 C63 120.9(9) . .
C69 C65 C66 115.6(10) . .
C65 C66 H66 119.1 . .
C67 C66 C65 121.8(9) . .
C67 C66 H66 119.1 . .
C66 C67 C68 116.4(9) . .
C66 C67 C70 123.8(9) . .
C68 C67 C70 119.8(9) . .
N4 C68 C67 123.5(9) . .
N4 C68 H68 118.2 . .
C67 C68 H68 118.2 . .
N4 C69 C65 124.0(9) . .
N4 C69 H69 118.0 . .
C65 C69 H69 118.0 . .
C71 C70 C67 120.6(9) . .
C75 C70 C67 121.7(8) . .
C75 C70 C71 117.6(9) . .
C70 C71 H71 119.8 . .
C72 C71 C70 120.4(9) . .
C72 C71 H71 119.8 . .
C71 C72 C76 120.5(8) . .
C73 C72 C71 120.6(8) . .
C73 C72 C76 118.8(8) . .
C72 C73 H73 120.3 . .
C74 C73 C72 119.3(9) . .
C74 C73 H73 120.3 . .
C73 C74 H74 120.2 . .
C75 C74 C73 119.7(9) . .
C75 C74 H74 120.2 . .
C70 C75 H75 118.9 . .
C74 C75 C70 122.3(9) . .
C74 C75 H75 118.9 . .
O15 C76 O16 125.4(9) . .
O15 C76 C72 117.5(9) . .
O16 C76 C72 117.1(9) . .
O18 C77 Sm1 65.4(6) . .
O19 C77 Sm1 55.2(5) . .
O19 C77 O18 120.7(10) . .
O22 C78 N5 125.0(15) . .
O22 C78 H78 117.5 . .
N5 C78 H78 117.5 . .
N5 C79 H79A 108.9 . .
N5 C79 H79B 108.9 . .
H79A C79 H79B 107.7 . .
C80 C79 N5 113.4(18) . .
C80 C79 H79A 108.9 . .
C80 C79 H79B 108.9 . .
C79 C80 H80A 109.5 . .
C79 C80 H80B 109.5 . .
C79 C80 H80C 109.5 . .
H80A C80 H80B 109.5 . .
H80A C80 H80C 109.5 . .
H80B C80 H80C 109.5 . .
N5 C81 H81A 108.5 . .
N5 C81 H81B 108.5 . .
H81A C81 H81B 107.5 . .
C82 C81 N5 115(2) . .
C82 C81 H81A 108.5 . .
C82 C81 H81B 108.5 . .
C81 C82 H82A 109.5 . .
C81 C82 H82B 109.5 . .
C81 C82 H82C 109.5 . .
H82A C82 H82B 109.5 . .
H82A C82 H82C 109.5 . .
H82B C82 H82C 109.5 . .
C83 N6 C84 122(2) . .
C83 N6 C86 115(2) . .
C84 N6 C86 123(2) . .
O23 C83 N6 121(2) . .
O23 C83 HJ 119.3 . .
N6 C83 HJ 119.3 . .
N6 C84 HC 109.7 . .
N6 C84 HD 109.7 . .
N6 C84 C85 110.0(18) . .
HC C84 HD 108.2 . .
C85 C84 HC 109.7 . .
C85 C84 HD 109.7 . .
C84 C85 HG 109.5 . .
C84 C85 HH 109.5 . .
C84 C85 HI 109.5 . .
HG C85 HH 109.5 . .
HG C85 HI 109.5 . .
HH C85 HI 109.5 . .
N6 C86 HE 111.3 . .
N6 C86 HF 111.3 . .
N6 C86 C87 102.5(17) . .
HE C86 HF 109.2 . .
C87 C86 HE 111.3 . .
C87 C86 HF 111.3 . .
C86 C87 H 109.5 . .
C86 C87 HA 109.5 . .
C86 C87 HB 109.5 . .
H C87 HA 109.5 . .
H C87 HB 109.5 . .
HA C87 HB 109.5 . .

loop_
_geom_bond_atom_site_label_1
_geom_bond_atom_site_label_2
_geom_bond_distance
_geom_bond_site_symmetry_2
Sm1 O1 2.424(7) .
Sm1 O7 2.420(7) 1_554
Sm1 O11 2.460(7) 1_554
Sm1 O12 2.518(7) 1_554
Sm1 O15 2.373(6) 1_454
Sm1 O17 2.494(7) .
Sm1 O18 2.735(7) .
Sm1 O19 2.519(7) .
Sm1 O20 2.441(7) .
Sm1 C57 2.858(10) 1_554
Sm1 C77 3.007(11) .
Sm2 O3 2.332(7) .
Sm2 O5 2.291(7) .
Sm2 O9 2.446(7) .
Sm2 O13 2.457(7) 1_455
Sm2 O16 2.354(6) 1_454
Sm2 O17 2.567(7) .
Sm2 O18 2.383(7) .
Sm2 O22 2.500(7) .
Sm3 O2 2.338(7) 1_556
Sm3 O4 2.357(7) .
Sm3 O6 2.437(7) .
Sm3 O10 2.306(7) .
Sm3 O13 2.781(7) 1_455
Sm3 O14 2.386(7) 1_455
Sm3 O21 2.381(7) .
Sm3 N4 2.665(8) .
Sm3 C58 2.958(10) 1_455
O1 C1 1.237(13) .
O2 Sm3 2.338(7) 1_554
O2 C1 1.257(12) .
O3 C19 1.256(12) .
O4 C19 1.257(12) .
O5 C20 1.244(12) .
O6 C20 1.266(12) .
O7 Sm1 2.420(7) 1_556
O7 C38 1.254(12) .
O8 C38 1.292(13) .
O9 C39 1.269(11) .
O10 C39 1.250(11) .
O11 Sm1 2.461(7) 1_556
O11 C57 1.289(12) .
O12 Sm1 2.518(7) 1_556
O12 C57 1.251(12) .
O13 Sm2 2.457(7) 1_655
O13 Sm3 2.781(7) 1_655
O13 C58 1.264(12) .
O14 Sm3 2.386(7) 1_655
O14 C58 1.274(12) .
O15 Sm1 2.373(6) 1_656
O15 C76 1.237(12) .
O16 Sm2 2.354(6) 1_656
O16 C76 1.258(12) .
O18 C77 1.287(12) .
O19 C77 1.221(13) .
O20 H20A 0.76(13) .
O20 H20B 0.83(12) .
O21 H21A 0.9009 .
O21 H21B 0.8992 .
O22 C78 1.211(15) .
N1 C11 1.341(13) .
N1 C12 1.323(13) .
N2 C30 1.321(16) .
N2 C31 1.319(15) .
N3 C49 1.322(14) .
N3 C50 1.330(13) .
N4 C68 1.341(12) .
N4 C69 1.326(13) .
N5 C78 1.344(16) .
N5 C79 1.49(2) .
N5 C81 1.49(2) .
C1 C2 1.500(14) .
C2 C3 1.385(15) .
C2 C7 1.394(14) .
C3 H3 0.9300 .
C3 C4 1.379(15) .
C4 H4 0.9300 .
C4 C5 1.371(16) .
C5 H5 0.9300 .
C5 C6 1.390(15) .
C6 C7 1.401(14) .
C6 C8 1.502(14) .
C7 H7 0.9300 .
C8 C9 1.391(14) .
C8 C12 1.399(13) .
C9 H9 0.9300 .
C9 C10 1.388(14) .
C10 C11 1.412(14) .
C10 C13 1.461(14) .
C11 H11 0.9300 .
C12 H12 0.9300 .
C13 C14 1.381(14) .
C13 C18 1.430(14) .
C14 H14 0.9300 .
C14 C15 1.388(14) .
C15 C16 1.403(14) .
C15 C19 1.499(13) .
C16 H16 0.9300 .
C16 C17 1.396(15) .
C17 H17 0.9300 .
C17 C18 1.379(15) .
C18 H18 0.9300 .
C20 C21 1.508(14) .
C21 C22 1.398(14) .
C21 C26 1.393(14) .
C22 H22 0.9300 .
C22 C23 1.362(15) .
C23 H23 0.9300 .
C23 C24 1.374(16) .
C24 H24 0.9300 .
C24 C25 1.402(15) .
C25 C26 1.396(14) .
C25 C27 1.461(15) .
C26 H26 0.9300 .
C27 C28 1.390(15) .
C27 C31 1.416(15) .
C28 H28 0.9300 .
C28 C29 1.392(15) .
C29 C30 1.405(16) .
C29 C32 1.460(16) .
C30 H30 0.9300 .
C31 H31 0.9300 .
C32 C33 1.384(16) .
C32 C37 1.404(14) .
C33 H33 0.9300 .
C33 C34 1.407(17) .
C34 H34 0.9300 .
C34 C35 1.369(16) .
C35 H35 0.9300 .
C35 C36 1.408(15) .
C36 C37 1.384(15) .
C36 C38 1.506(14) .
C37 H37 0.9300 .
C39 C40 1.517(14) .
C40 C41 1.369(15) .
C40 C45 1.389(13) .
C41 H41 0.9300 .
C41 C42 1.406(15) .
C42 H42 0.9300 .
C42 C43 1.366(15) .
C43 H43 0.9300 .
C43 C44 1.371(14) .
C44 C45 1.408(14) .
C44 C46 1.490(14) .
C45 H45 0.9300 .
C46 C47 1.383(14) .
C46 C50 1.410(14) .
C47 H47 0.9300 .
C47 C48 1.392(14) .
C48 C49 1.402(14) .
C48 C51 1.488(15) .
C49 H49 0.9300 .
C50 H50 0.9300 .
C51 C52 1.401(14) .
C51 C56 1.388(15) .
C52 H52 0.9300 .
C52 C53 1.378(14) .
C53 C54 1.378(14) .
C53 C57 1.501(13) .
C54 H54 0.9300 .
C54 C55 1.376(16) .
C55 H55 0.9300 .
C55 C56 1.359(17) .
C56 H56 0.9300 .
C57 Sm1 2.858(10) 1_556
C58 Sm3 2.958(10) 1_655
C58 C59 1.467(13) .
C59 C60 1.397(14) .
C59 C64 1.401(14) .
C60 H60 0.9300 .
C60 C61 1.382(14) .
C61 H61 0.9300 .
C61 C62 1.389(15) .
C62 H62 0.9300 .
C62 C63 1.406(14) .
C63 C64 1.393(14) .
C63 C65 1.487(14) .
C64 H64 0.9300 .
C65 C66 1.412(14) .
C65 C69 1.397(13) .
C66 H66 0.9300 .
C66 C67 1.383(14) .
C67 C68 1.397(13) .
C67 C70 1.492(13) .
C68 H68 0.9300 .
C69 H69 0.9300 .
C70 C71 1.404(12) .
C70 C75 1.389(13) .
C71 H71 0.9300 .
C71 C72 1.389(12) .
C72 C73 1.389(12) .
C72 C76 1.514(12) .
C73 H73 0.9300 .
C73 C74 1.387(13) .
C74 H74 0.9300 .
C74 C75 1.379(13) .
C75 H75 0.9300 .
C78 H78 0.9300 .
C79 H79A 0.9700 .
C79 H79B 0.9700 .
C79 C80 1.43(3) .
C80 H80A 0.9600 .
C80 H80B 0.9600 .
C80 H80C 0.9600 .
C81 H81A 0.9700 .
C81 H81B 0.9700 .
C81 C82 1.43(2) .
C82 H82A 0.9600 .
C82 H82B 0.9600 .
C82 H82C 0.9600 .
O23 C83 1.28(2) .
N6 C83 1.38(2) .
N6 C84 1.48(3) .
N6 C86 1.50(2) .
C83 HJ 0.9300 .
C84 HC 0.9700 .
C84 HD 0.9700 .
C84 C85 1.59(3) .
C85 HG 0.9600 .
C85 HH 0.9600 .
C85 HI 0.9600 .
C86 HE 0.9700 .
C86 HF 0.9700 .
C86 C87 1.56(3) .
C87 H 0.9600 .
C87 HA 0.9600 .
C87 HB 0.9600 .

loop_
_geom_torsion_atom_site_label_1
_geom_torsion_atom_site_label_2
_geom_torsion_atom_site_label_3
_geom_torsion_atom_site_label_4
_geom_torsion
_geom_torsion_site_symmetry_1
_geom_torsion_site_symmetry_4
Sm1 O1 C1 O2 21.5(18) . .
Sm1 O1 C1 C2 -158.4(7) . .
Sm1 O7 C38 O8 6.8(17) 1_556 .
Sm1 O7 C38 C36 -171.1(7) 1_556 .
Sm1 O11 C57 O12 8.8(10) 1_556 .
Sm1 O11 C57 C53 -170.0(8) 1_556 .
Sm1 O12 C57 O11 -8.6(10) 1_556 .
Sm1 O12 C57 C53 170.2(8) 1_556 .
Sm1 O15 C76 O16 15.6(18) 1_656 .
Sm1 O15 C76 C72 -166.4(7) 1_656 .
Sm1 O18 C77 O19 -0.3(11) . .
Sm1 O19 C77 O18 0.3(12) . .
Sm2 O3 C19 O4 57.4(16) . .
Sm2 O3 C19 C15 -125.6(9) . .
Sm2 O5 C20 O6 -30(2) . .
Sm2 O5 C20 C21 153.0(10) . .
Sm2 O9 C39 O10 1.8(14) . .
Sm2 O9 C39 C40 -177.9(7) . .
Sm2 O13 C58 Sm3 124(2) 1_655 1_655
Sm2 O13 C58 O14 132.7(18) 1_655 .
Sm2 O13 C58 C59 -46(3) 1_655 .
Sm2 O16 C76 O15 20.2(17) 1_656 .
Sm2 O16 C76 C72 -157.8(7) 1_656 .
Sm2 O18 C77 Sm1 115.1(7) . .
Sm2 O18 C77 O19 114.8(11) . .
Sm2 O22 C78 N5 156.7(11) . .
Sm3 O2 C1 O1 122(3) 1_554 .
Sm3 O2 C1 C2 -59(4) 1_554 .
Sm3 O4 C19 O3 -5.0(15) . .
Sm3 O4 C19 C15 178.0(6) . .
Sm3 O6 C20 O5 1.0(16) . .
Sm3 O6 C20 C21 177.6(6) . .
Sm3 O10 C39 O9 -32(3) . .
Sm3 O10 C39 C40 147(2) . .
Sm3 O13 C58 O14 8.5(10) 1_655 .
Sm3 O13 C58 C59 -169.9(10) 1_655 .
Sm3 O14 C58 O13 -10.2(12) 1_655 .
Sm3 O14 C58 C59 168.3(8) 1_655 .
Sm3 N4 C68 C67 169.5(7) . .
Sm3 N4 C69 C65 -167.5(8) . .
Sm3 C58 C59 C60 -148(3) 1_655 .
Sm3 C58 C59 C64 35(4) 1_655 .
O1 C1 C2 C3 -174.2(11) . .
O1 C1 C2 C7 4.5(15) . .
O2 C1 C2 C3 5.9(16) . .
O2 C1 C2 C7 -175.4(10) . .
O5 C20 C21 C22 -14.9(14) . .
O5 C20 C21 C26 158.4(10) . .
O6 C20 C21 C22 168.2(9) . .
O6 C20 C21 C26 -18.6(14) . .
O9 C39 C40 C41 1.6(16) . .
O9 C39 C40 C45 178.6(10) . .
O10 C39 C40 C41 -178.2(10) . .
O10 C39 C40 C45 -1.2(15) . .
O13 C58 C59 C60 -9.9(17) . .
O13 C58 C59 C64 172.6(10) . .
O14 C58 C59 C60 171.6(10) . .
O14 C58 C59 C64 -5.9(15) . .
C1 C2 C3 C4 176.5(11) . .
C1 C2 C7 C6 -177.8(9) . .
C2 C3 C4 C5 2(2) . .
C3 C2 C7 C6 0.9(17) . .
C3 C4 C5 C6 -1(2) . .
C4 C5 C6 C7 -0.8(18) . .
C4 C5 C6 C8 179.3(12) . .
C5 C6 C7 C2 0.6(16) . .
C5 C6 C8 C9 -146.8(11) . .
C5 C6 C8 C12 32.0(16) . .
C6 C8 C9 C10 179.2(10) . .
C6 C8 C12 N1 -178.4(11) . .
C7 C2 C3 C4 -2.2(19) . .
C7 C6 C8 C9 33.2(16) . .
C7 C6 C8 C12 -148.0(11) . .
C8 C6 C7 C2 -179.4(10) . .
C8 C9 C10 C11 -0.7(16) . .
C8 C9 C10 C13 -179.7(10) . .
C9 C8 C12 N1 0.5(17) . .
C9 C10 C11 N1 0.3(17) . .
C9 C10 C13 C14 -32.8(16) . .
C9 C10 C13 C18 147.0(11) . .
C10 C13 C14 C15 -178.6(10) . .
C10 C13 C18 C17 -179.1(11) . .
C11 N1 C12 C8 -0.9(18) . .
C11 C10 C13 C14 148.2(11) . .
C11 C10 C13 C18 -31.9(16) . .
C12 N1 C11 C10 0.5(18) . .
C12 C8 C9 C10 0.4(15) . .
C13 C10 C11 N1 179.3(11) . .
C13 C14 C15 C16 -2.7(16) . .
C13 C14 C15 C19 173.4(10) . .
C14 C13 C18 C17 0.7(17) . .
C14 C15 C16 C17 1.4(17) . .
C14 C15 C19 O3 21.7(14) . .
C14 C15 C19 O4 -161.1(10) . .
C15 C16 C17 C18 0.9(18) . .
C16 C15 C19 O3 -162.3(10) . .
C16 C15 C19 O4 14.9(15) . .
C16 C17 C18 C13 -1.9(18) . .
C18 C13 C14 C15 1.6(16) . .
C19 C15 C16 C17 -174.5(10) . .
C20 C21 C22 C23 172.9(9) . .
C20 C21 C26 C25 -171.4(9) . .
C21 C22 C23 C24 -1.8(17) . .
C22 C21 C26 C25 1.8(16) . .
C22 C23 C24 C25 2.3(18) . .
C23 C24 C25 C26 -0.8(17) . .
C23 C24 C25 C27 -175.3(11) . .
C24 C25 C26 C21 -1.3(16) . .
C24 C25 C27 C28 -141.4(11) . .
C24 C25 C27 C31 40.0(16) . .
C25 C27 C28 C29 -177.3(10) . .
C25 C27 C31 N2 175.8(11) . .
C26 C21 C22 C23 -0.3(16) . .
C26 C25 C27 C28 44.1(16) . .
C26 C25 C27 C31 -134.5(11) . .
C27 C25 C26 C21 173.4(10) . .
C27 C28 C29 C30 1.3(16) . .
C27 C28 C29 C32 179.3(11) . .
C28 C27 C31 N2 -2.8(18) . .
C28 C29 C30 N2 -3.0(19) . .
C28 C29 C32 C33 149.5(12) . .
C28 C29 C32 C37 -31.7(17) . .
C29 C32 C33 C34 -176.9(12) . .
C29 C32 C37 C36 179.3(11) . .
C30 N2 C31 C27 1.4(19) . .
C30 C29 C32 C33 -32.7(18) . .
C30 C29 C32 C37 146.1(11) . .
C31 N2 C30 C29 2(2) . .
C31 C27 C28 C29 1.3(16) . .
C32 C29 C30 N2 179.0(13) . .
C32 C33 C34 C35 -4(2) . .
C33 C32 C37 C36 -1.8(17) . .
C33 C34 C35 C36 2.0(19) . .
C34 C35 C36 C37 0.3(18) . .
C34 C35 C36 C38 -177.3(10) . .
C35 C36 C37 C32 -0.4(17) . .
C35 C36 C38 O7 175.8(10) . .
C35 C36 C38 O8 -2.3(15) . .
C37 C32 C33 C34 4.2(19) . .
C37 C36 C38 O7 -1.8(15) . .
C37 C36 C38 O8 -179.9(10) . .
C38 C36 C37 C32 177.2(10) . .
C39 C40 C41 C42 177.7(11) . .
C39 C40 C45 C44 -175.2(9) . .
C40 C41 C42 C43 -3.1(19) . .
C41 C40 C45 C44 1.9(16) . .
C41 C42 C43 C44 3(2) . .
C42 C43 C44 C45 -0.3(18) . .
C42 C43 C44 C46 -176.8(12) . .
C43 C44 C45 C40 -2.1(16) . .
C43 C44 C46 C47 -150.6(11) . .
C43 C44 C46 C50 34.0(16) . .
C44 C46 C47 C48 -174.1(10) . .
C44 C46 C50 N3 176.2(9) . .
C45 C40 C41 C42 0.8(18) . .
C45 C44 C46 C47 32.9(15) . .
C45 C44 C46 C50 -142.5(10) . .
C46 C44 C45 C40 174.6(10) . .
C46 C47 C48 C49 -2.2(16) . .
C46 C47 C48 C51 177.4(10) . .
C47 C46 C50 N3 0.5(15) . .
C47 C48 C49 N3 0.8(17) . .
C47 C48 C51 C52 -39.2(15) . .
C47 C48 C51 C56 143.4(12) . .
C48 C51 C52 C53 -178.1(9) . .
C48 C51 C56 C55 178.9(12) . .
C49 N3 C50 C46 -1.9(16) . .
C49 C48 C51 C52 140.4(11) . .
C49 C48 C51 C56 -37.0(16) . .
C50 N3 C49 C48 1.2(17) . .
C50 C46 C47 C48 1.6(15) . .
C51 C48 C49 N3 -178.8(10) . .
C51 C52 C53 C54 -0.6(15) . .
C51 C52 C53 C57 179.7(9) . .
C52 C51 C56 C55 1.4(19) . .
C52 C53 C54 C55 1.0(18) . .
C52 C53 C57 O11 0.2(14) . .
C52 C53 C57 O12 -178.7(10) . .
C53 C54 C55 C56 0(2) . .
C54 C53 C57 O11 -179.5(10) . .
C54 C53 C57 O12 1.6(15) . .
C54 C55 C56 C51 -1(2) . .
C56 C51 C52 C53 -0.6(16) . .
C57 C53 C54 C55 -179.3(11) . .
C58 C59 C60 C61 -175.7(11) . .
C58 C59 C64 C63 176.9(10) . .
C59 C60 C61 C62 -1.4(19) . .
C60 C59 C64 C63 -0.7(16) . .
C60 C61 C62 C63 0(2) . .
C61 C62 C63 C64 1.4(18) . .
C61 C62 C63 C65 -175.6(11) . .
C62 C63 C64 C59 -0.9(16) . .
C62 C63 C65 C66 -170.1(11) . .
C62 C63 C65 C69 12.6(16) . .
C63 C65 C66 C67 -175.5(10) . .
C63 C65 C69 N4 174.6(10) . .
C64 C59 C60 C61 1.8(17) . .
C64 C63 C65 C66 13.1(16) . .
C64 C63 C65 C69 -164.2(10) . .
C65 C63 C64 C59 176.1(10) . .
C65 C66 C67 C68 0.1(15) . .
C65 C66 C67 C70 178.8(9) . .
C66 C65 C69 N4 -2.8(15) . .
C66 C67 C68 N4 -1.6(14) . .
C66 C67 C70 C71 -14.2(15) . .
C66 C67 C70 C75 168.6(10) . .
C67 C70 C71 C72 -178.0(10) . .
C67 C70 C75 C74 178.1(10) . .
C68 N4 C69 C65 1.5(15) . .
C68 C67 C70 C71 164.4(9) . .
C68 C67 C70 C75 -12.8(15) . .
C69 N4 C68 C67 0.9(15) . .
C69 C65 C66 C67 1.9(15) . .
C70 C67 C68 N4 179.6(9) . .
C70 C71 C72 C73 1.3(17) . .
C70 C71 C72 C76 -178.8(9) . .
C71 C70 C75 C74 0.8(17) . .
C71 C72 C73 C74 -1.9(18) . .
C71 C72 C76 O15 -9.4(15) . .
C71 C72 C76 O16 168.7(10) . .
C72 C73 C74 C75 2.0(18) . .
C73 C72 C76 O15 170.5(10) . .
C73 C72 C76 O16 -11.3(15) . .
C73 C74 C75 C70 -1.4(18) . .
C75 C70 C71 C72 -0.7(16) . .
C76 C72 C73 C74 178.1(10) . .
C78 N5 C79 C80 90(2) . .
C78 N5 C81 C82 -126.2(19) . .
C79 N5 C78 O22 1(2) . .
C79 N5 C81 C82 65(3) . .
C81 N5 C78 O22 -167.4(15) . .
C81 N5 C79 C80 -102(2) . .
C83 N6 C84 C85 80(3) . .
C83 N6 C86 C87 102(2) . .
C84 N6 C83 O23 2(3) . .
C84 N6 C86 C87 -80(3) . .
C86 N6 C83 O23 -180(2) . .
C86 N6 C84 C85 -99(2) . .
